data_4512901
loop_
_publ_author_name
'Hu, Jin-Song'
'Huang, Xin-Hua'
'Pan, Cheng-Ling'
'Zhang, Lei'

_publ_section_title
;
 Photochemical and Magnetic Properties of Seven New Metal--Organic
 Frameworks Constructed by Flexible Tetrapyridines and V-Shaped
 Polycarboxylate Acids
;
_journal_issue 5
_journal_name_full 'Crystal Growth &amp; Design'
_journal_page_first 2272
_journal_paper_doi 10.1021/acs.cgd.5b00067
_journal_volume 15
_journal_year 2015
_chemical_formula_sum 'C53 H40 Co2 N6 O12'
_chemical_formula_weight 1070.77
_chemical_name_systematic
; 
 ? 
;
_space_group_IT_number 13
_symmetry_cell_setting monoclinic
_symmetry_space_group_name_Hall '-P 2yc'
_symmetry_space_group_name_H-M 'P 1 2/c 1'
_atom_sites_solution_hydrogens geom
_atom_sites_solution_primary direct
_atom_sites_solution_secondary difmap
_audit_creation_method SHELXL-97
_cell_angle_alpha 90.00
_cell_angle_beta 131.684(12)
_cell_angle_gamma 90.00
_cell_formula_units_Z 2
_cell_length_a 17.033(4)
_cell_length_b 9.182(2)
_cell_length_c 23.177(4)
_cell_measurement_temperature 293(2)
_cell_volume 2707.1(11)
_computing_structure_refinement 'SHELXL-97 (Sheldrick, 2008)'
_computing_structure_solution 'SHELXS-97 (Sheldrick, 2008)'
_diffrn_ambient_temperature 293(2)
_diffrn_measured_fraction_theta_full 0.961
_diffrn_measured_fraction_theta_max 0.961
_diffrn_radiation_monochromator graphite
_diffrn_radiation_source 'fine-focus sealed tube'
_diffrn_radiation_type MoK\a
_diffrn_radiation_wavelength 0.71073
_diffrn_reflns_av_R_equivalents 0.0519
_diffrn_reflns_av_sigmaI/netI 0.0523
_diffrn_reflns_limit_h_max 20
_diffrn_reflns_limit_h_min -19
_diffrn_reflns_limit_k_max 10
_diffrn_reflns_limit_k_min -10
_diffrn_reflns_limit_l_max 27
_diffrn_reflns_limit_l_min -27
_diffrn_reflns_number 14709
_diffrn_reflns_theta_full 24.75
_diffrn_reflns_theta_max 24.75
_diffrn_reflns_theta_min 1.60
_exptl_absorpt_coefficient_mu 0.677
_exptl_crystal_colour purple
_exptl_crystal_density_diffrn 1.314
_exptl_crystal_density_method 'not measured'
_exptl_crystal_description block
_exptl_crystal_F_000 1100
_exptl_crystal_size_max 0.23
_exptl_crystal_size_mid 0.19
_exptl_crystal_size_min 0.15
_platon_squeeze_details
;
;
_refine_diff_density_max 0.444
_refine_diff_density_min -0.268
_refine_diff_density_rms 0.054
_refine_ls_extinction_method none
_refine_ls_goodness_of_fit_ref 1.035
_refine_ls_hydrogen_treatment constr
_refine_ls_matrix_type full
_refine_ls_number_parameters 330
_refine_ls_number_reflns 4455
_refine_ls_number_restraints 36
_refine_ls_restrained_S_all 1.058
_refine_ls_R_factor_all 0.0495
_refine_ls_R_factor_gt 0.0385
_refine_ls_shift/su_max 0.001
_refine_ls_shift/su_mean 0.000
_refine_ls_structure_factor_coef Fsqd
_refine_ls_weighting_details 'calc w=1/[\s^2^(Fo^2^)+(0.0585P)^2^+0.0000P] where P=(Fo^2^+2Fc^2^)/3'
_refine_ls_weighting_scheme calc
_refine_ls_wR_factor_gt 0.1019
_refine_ls_wR_factor_ref 0.1080
_reflns_number_gt 3498
_reflns_number_total 4637
_reflns_threshold_expression >2sigma(I)
_cod_data_source_file cg5b00067_si_002.cif
_cod_data_source_block 7
_cod_depositor_comments 'Adding full bibliography for 4512895--4512901.cif.'
_cod_original_cell_volume 2707.1(10)
_cod_original_sg_symbol_H-M 'P 2/c'
_cod_database_code 4512901

loop_
_symmetry_equiv_pos_as_xyz
'x, y, z'
'-x, y, -z+1/2'
'-x, -y, -z'
'x, -y, z-1/2'

loop_
_atom_site_label
_atom_site_type_symbol
_atom_site_fract_x
_atom_site_fract_y
_atom_site_fract_z
_atom_site_U_iso_or_equiv
_atom_site_adp_type
_atom_site_occupancy
_atom_site_symmetry_multiplicity
_atom_site_calc_flag
_atom_site_refinement_flags
C1 C 0.6086(3) 0.6267(3) 0.47235(16) 0.0387(7) Uani 1 1 d .
C2 C 0.6582(2) 0.7209(3) 0.45158(15) 0.0338(6) Uani 1 1 d .
C3 C 0.7633(2) 0.7081(3) 0.48810(15) 0.0375(7) Uani 1 1 d .
H3 H 0.8046 0.6379 0.5263 0.045 Uiso 1 1 calc R
C4 C 0.8075(2) 0.7974(3) 0.46885(15) 0.0382(6) Uani 1 1 d .
H4 H 0.8788 0.7888 0.4955 0.046 Uiso 1 1 calc R
C5 C 0.7478(2) 0.9005(3) 0.41028(16) 0.0353(6) Uani 1 1 d .
C6 C 0.6430(2) 0.9152(3) 0.37468(18) 0.0460(7) Uani 1 1 d .
H6 H 0.6016 0.9849 0.3362 0.055 Uiso 1 1 calc R
C7 C 0.5992(2) 0.8274(3) 0.39567(17) 0.0451(7) Uani 1 1 d .
H7 H 0.5291 0.8403 0.3718 0.054 Uiso 1 1 calc R
C8 C 0.7450(2) 1.0729(3) 0.32554(16) 0.0384(7) Uani 1 1 d .
C9 C 0.7896(2) 1.2050(3) 0.33055(17) 0.0557(9) Uani 1 1 d .
H9 H 0.8516 1.2369 0.3780 0.067 Uiso 1 1 calc R
C10 C 0.7425(2) 1.2876(3) 0.26598(17) 0.0513(8) Uani 1 1 d .
H10 H 0.7737 1.3751 0.2706 0.062 Uiso 1 1 calc R
C11 C 0.6500(2) 1.2464(3) 0.19388(15) 0.0360(6) Uani 1 1 d .
C12 C 0.5987(2) 1.3416(3) 0.12474(16) 0.0357(6) Uani 1 1 d .
C13 C 0.6079(3) 1.1140(3) 0.18911(17) 0.0488(8) Uani 1 1 d .
H13 H 0.5466 1.0819 0.1414 0.059 Uiso 1 1 calc R
C14 C 0.6545(3) 1.0277(3) 0.25348(17) 0.0498(8) Uani 1 1 d .
H14 H 0.6247 0.9383 0.2483 0.060 Uiso 1 1 calc R
C15 C 0.7520(3) 0.2236(3) 0.67951(17) 0.0505(8) Uani 1 1 d .
H15 H 0.7537 0.3011 0.7062 0.061 Uiso 1 1 calc R
C16 C 0.8217(3) 0.1116(3) 0.72172(18) 0.0536(9) Uani 1 1 d .
H16 H 0.8696 0.1137 0.7754 0.064 Uiso 1 1 calc R
C17 C 0.8189(2) -0.0045(2) 0.68259(16) 0.0372(7) Uani 1 1 d .
C18 C 0.7445(3) -0.0054(3) 0.60313(17) 0.0500(8) Uani 1 1 d .
H18 H 0.7392 -0.0833 0.5751 0.060 Uiso 1 1 calc R
C19 C 0.6781(3) 0.1127(3) 0.56641(17) 0.0508(8) Uani 1 1 d .
H19 H 0.6273 0.1112 0.5127 0.061 Uiso 1 1 calc R
C20 C 0.9047(2) -0.2166(3) 0.68838(15) 0.0369(6) Uani 1 1 d .
H20A H 0.9156 -0.1684 0.6569 0.044 Uiso 1 1 calc R
H20B H 0.8424 -0.2770 0.6551 0.044 Uiso 1 1 calc R
C21 C 1.0000 -0.3096(3) 0.7500 0.0306(8) Uani 1 2 d S
C22 C 1.0286(2) -0.4039(3) 0.71180(16) 0.0361(6) Uani 1 1 d .
H22A H 1.0419 -0.3430 0.6849 0.043 Uiso 1 1 calc R
H22B H 1.0913 -0.4604 0.7505 0.043 Uiso 1 1 calc R
C23 C 0.9530(2) -0.5991(3) 0.62180(17) 0.0424(7) Uani 1 1 d U
C24 C 1.0356(3) -0.6115(3) 0.6257(2) 0.0580(9) Uani 1 1 d U
H24 H 1.0914 -0.5462 0.6546 0.070 Uiso 1 1 calc R
C25 C 1.0346(3) -0.7248(4) 0.5853(2) 0.0763(11) Uani 1 1 d U
H25 H 1.0923 -0.7332 0.5891 0.092 Uiso 1 1 calc R
C26 C 0.8795(4) -0.8041(5) 0.5399(3) 0.1047(15) Uani 1 1 d U
H26 H 0.8240 -0.8698 0.5103 0.126 Uiso 1 1 calc R
C27 C 0.8732(3) -0.6975(4) 0.5776(2) 0.0870(12) Uani 1 1 d U
H27 H 0.8149 -0.6919 0.5733 0.104 Uiso 1 1 calc R
Co1 Co 0.58526(3) 0.40569(3) 0.542876(19) 0.02964(14) Uani 1 1 d .
N1 N 0.68186(17) 0.2283(2) 0.60246(12) 0.0344(5) Uani 1 1 d .
N2 N 0.9588(3) -0.8207(4) 0.5423(2) 0.0884(10) Uani 1 1 d U
N3 N 0.79714(19) 0.9889(2) 0.39296(13) 0.0422(6) Uani 1 1 d .
O1 O 0.66020(16) 0.5198(2) 0.51662(12) 0.0480(5) Uani 1 1 d .
O2 O 0.51780(17) 0.6610(2) 0.44457(12) 0.0508(5) Uani 1 1 d .
O3 O 0.64797(16) 1.4542(2) 0.13311(11) 0.0453(5) Uani 1 1 d .
O4 O 0.50913(16) 1.30488(19) 0.06280(11) 0.0454(5) Uani 1 1 d .
O6 O 0.94218(15) -0.49774(18) 0.65885(12) 0.0451(5) Uani 1 1 d .
O7 O 0.89181(16) -0.11070(18) 0.72692(11) 0.0456(5) Uani 1 1 d .

loop_
_atom_site_aniso_label
_atom_site_aniso_U_11
_atom_site_aniso_U_22
_atom_site_aniso_U_33
_atom_site_aniso_U_23
_atom_site_aniso_U_13
_atom_site_aniso_U_12
C1 0.051(2) 0.0372(15) 0.0383(17) -0.0039(12) 0.0340(17) -0.0027(14)
C2 0.0379(18) 0.0330(13) 0.0336(15) -0.0004(11) 0.0250(14) -0.0001(12)
C3 0.0420(19) 0.0371(14) 0.0355(16) 0.0106(12) 0.0267(15) 0.0096(13)
C4 0.0283(16) 0.0499(16) 0.0352(16) 0.0093(13) 0.0206(14) 0.0072(13)
C5 0.0397(18) 0.0345(14) 0.0323(15) -0.0012(11) 0.0242(15) -0.0024(12)
C6 0.042(2) 0.0431(16) 0.0487(19) 0.0166(13) 0.0285(17) 0.0086(13)
C7 0.0348(18) 0.0479(16) 0.0535(19) 0.0131(14) 0.0297(17) 0.0079(14)
C8 0.0380(18) 0.0405(15) 0.0355(16) 0.0036(12) 0.0239(15) -0.0016(13)
C9 0.044(2) 0.064(2) 0.0352(17) 0.0021(15) 0.0164(16) -0.0236(16)
C10 0.050(2) 0.0484(17) 0.0457(19) 0.0040(14) 0.0277(17) -0.0198(15)
C11 0.0366(17) 0.0354(14) 0.0348(16) 0.0014(12) 0.0232(15) -0.0062(12)
C12 0.0397(19) 0.0352(14) 0.0388(17) -0.0009(12) 0.0289(16) -0.0034(13)
C13 0.047(2) 0.0467(16) 0.0303(16) -0.0014(13) 0.0166(16) -0.0157(14)
C14 0.054(2) 0.0407(15) 0.0360(18) 0.0030(13) 0.0220(17) -0.0149(14)
C15 0.064(2) 0.0396(15) 0.0384(18) 0.0007(13) 0.0300(18) 0.0191(15)
C16 0.067(2) 0.0456(17) 0.0328(17) 0.0057(13) 0.0267(18) 0.0217(15)
C17 0.0435(19) 0.0270(13) 0.0395(17) 0.0040(11) 0.0270(16) 0.0060(12)
C18 0.054(2) 0.0355(15) 0.0369(18) -0.0039(12) 0.0203(17) 0.0148(14)
C19 0.051(2) 0.0448(16) 0.0323(17) -0.0019(13) 0.0173(16) 0.0153(14)
C20 0.0401(18) 0.0275(12) 0.0344(16) -0.0007(11) 0.0211(15) 0.0043(12)
C21 0.031(2) 0.0221(17) 0.034(2) 0.000 0.0195(19) 0.000
C22 0.0318(17) 0.0308(13) 0.0406(16) -0.0051(11) 0.0219(15) -0.0046(12)
C23 0.0444(19) 0.0371(14) 0.0462(17) -0.0080(13) 0.0303(16) 0.0018(13)
C24 0.060(2) 0.0617(19) 0.060(2) -0.0108(16) 0.0428(19) -0.0007(16)
C25 0.078(3) 0.094(3) 0.079(3) -0.012(2) 0.062(2) 0.011(2)
C26 0.109(3) 0.096(3) 0.121(3) -0.068(3) 0.082(3) -0.037(3)
C27 0.080(3) 0.089(3) 0.109(3) -0.059(2) 0.070(3) -0.037(2)
Co1 0.0333(3) 0.0263(2) 0.0314(2) 0.00350(14) 0.0224(2) 0.00695(15)
N1 0.0369(14) 0.0303(11) 0.0336(13) 0.0040(9) 0.0224(12) 0.0085(10)
N2 0.102(3) 0.084(2) 0.090(2) -0.0378(19) 0.068(2) -0.005(2)
N3 0.0426(16) 0.0445(13) 0.0378(14) 0.0087(11) 0.0260(13) -0.0033(11)
O1 0.0544(14) 0.0459(11) 0.0526(13) 0.0129(10) 0.0393(12) 0.0040(10)
O2 0.0494(14) 0.0540(12) 0.0661(15) 0.0072(11) 0.0455(13) 0.0030(11)
O3 0.0449(13) 0.0437(10) 0.0402(12) 0.0073(9) 0.0252(11) -0.0077(9)
O4 0.0473(13) 0.0413(10) 0.0335(11) 0.0022(9) 0.0210(11) -0.0078(9)
O6 0.0358(12) 0.0412(11) 0.0534(13) -0.0200(9) 0.0276(11) -0.0086(9)
O7 0.0541(14) 0.0361(10) 0.0348(11) 0.0051(8) 0.0247(11) 0.0190(9)

loop_
_atom_type_symbol
_atom_type_description
_atom_type_scat_dispersion_real
_atom_type_scat_dispersion_imag
_atom_type_scat_source
C C 0.0033 0.0016 'International Tables Vol C Tables 4.2.6.8 and 6.1.1.4'
H H 0.0000 0.0000 'International Tables Vol C Tables 4.2.6.8 and 6.1.1.4'
Co Co 0.3494 0.9721 'International Tables Vol C Tables 4.2.6.8 and 6.1.1.4'
N N 0.0061 0.0033 'International Tables Vol C Tables 4.2.6.8 and 6.1.1.4'
O O 0.0106 0.0060 'International Tables Vol C Tables 4.2.6.8 and 6.1.1.4'

loop_
_geom_angle_atom_site_label_1
_geom_angle_atom_site_label_2
_geom_angle_atom_site_label_3
_geom_angle
_geom_angle_site_symmetry_1
_geom_angle_site_symmetry_3
O2 C1 O1 124.5(3) . .
O2 C1 C2 117.1(2) . .
O1 C1 C2 118.4(3) . .
C7 C2 C3 118.1(2) . .
C7 C2 C1 119.7(3) . .
C3 C2 C1 122.1(2) . .
C4 C3 C2 121.0(2) . .
C4 C3 H3 119.5 . .
C2 C3 H3 119.5 . .
C3 C4 C5 121.4(3) . .
C3 C4 H4 119.3 . .
C5 C4 H4 119.3 . .
C6 C5 C4 117.6(2) . .
C6 C5 N3 123.4(2) . .
C4 C5 N3 118.9(3) . .
C5 C6 C7 120.9(3) . .
C5 C6 H6 119.5 . .
C7 C6 H6 119.5 . .
C2 C7 C6 120.9(3) . .
C2 C7 H7 119.6 . .
C6 C7 H7 119.6 . .
C14 C8 C9 118.1(2) . .
C14 C8 N3 123.3(2) . .
C9 C8 N3 118.6(3) . .
C10 C9 C8 120.1(3) . .
C10 C9 H9 120.0 . .
C8 C9 H9 120.0 . .
C9 C10 C11 122.6(3) . .
C9 C10 H10 118.7 . .
C11 C10 H10 118.7 . .
C13 C11 C10 116.9(2) . .
C13 C11 C12 121.9(3) . .
C10 C11 C12 121.2(2) . .
O3 C12 O4 124.9(2) . .
O3 C12 C11 117.4(2) . .
O4 C12 C11 117.8(2) . .
C11 C13 C14 121.7(3) . .
C11 C13 H13 119.2 . .
C14 C13 H13 119.2 . .
C13 C14 C8 120.6(3) . .
C13 C14 H14 119.7 . .
C8 C14 H14 119.7 . .
N1 C15 C16 124.0(3) . .
N1 C15 H15 118.0 . .
C16 C15 H15 118.0 . .
C15 C16 C17 118.4(3) . .
C15 C16 H16 120.8 . .
C17 C16 H16 120.8 . .
O7 C17 C16 116.2(3) . .
O7 C17 C18 124.9(2) . .
C16 C17 C18 118.9(2) . .
C19 C18 C17 118.0(2) . .
C19 C18 H18 121.0 . .
C17 C18 H18 121.0 . .
N1 C19 C18 124.4(3) . .
N1 C19 H19 117.8 . .
C18 C19 H19 117.8 . .
O7 C20 C21 107.80(19) . .
O7 C20 H20A 110.1 . .
C21 C20 H20A 110.1 . .
O7 C20 H20B 110.1 . .
C21 C20 H20B 110.1 . .
H20A C20 H20B 108.5 . .
C20 C21 C20 111.7(3) 2_756 .
C20 C21 C22 108.97(14) 2_756 2_756
C20 C21 C22 108.02(14) . 2_756
C20 C21 C22 108.02(14) 2_756 .
C20 C21 C22 108.97(14) . .
C22 C21 C22 111.1(3) 2_756 .
O6 C22 C21 107.3(2) . .
O6 C22 H22A 110.2 . .
C21 C22 H22A 110.2 . .
O6 C22 H22B 110.2 . .
C21 C22 H22B 110.2 . .
H22A C22 H22B 108.5 . .
C24 C23 O6 125.9(3) . .
C24 C23 C27 117.9(3) . .
O6 C23 C27 116.2(3) . .
C23 C24 C25 118.1(3) . .
C23 C24 H24 121.0 . .
C25 C24 H24 121.0 . .
N2 C25 C24 125.2(3) . .
N2 C25 H25 117.4 . .
C24 C25 H25 117.4 . .
N2 C26 C27 124.7(4) . .
N2 C26 H26 117.6 . .
C27 C26 H26 117.6 . .
C26 C27 C23 119.5(4) . .
C26 C27 H27 120.3 . .
C23 C27 H27 120.3 . .
O1 Co1 O3 88.68(8) . 4_576
O1 Co1 O4 91.42(8) . 2_645
O3 Co1 O4 164.83(8) 4_576 2_645
O1 Co1 O2 164.16(8) . 3_666
O3 Co1 O2 87.55(8) 4_576 3_666
O4 Co1 O2 88.25(8) 2_645 3_666
O1 Co1 N1 103.16(8) . .
O3 Co1 N1 99.82(8) 4_576 .
O4 Co1 N1 94.93(8) 2_645 .
O2 Co1 N1 92.64(8) 3_666 .
O1 Co1 Co1 91.74(6) . 3_666
O3 Co1 Co1 85.76(6) 4_576 3_666
O4 Co1 Co1 79.08(6) 2_645 3_666
O2 Co1 Co1 72.64(6) 3_666 3_666
N1 Co1 Co1 164.14(6) . 3_666
C19 N1 C15 116.3(2) . .
C19 N1 Co1 121.89(19) . .
C15 N1 Co1 121.83(17) . .
C25 N2 C26 114.6(3) . .
C5 N3 C8 125.3(2) . .
C1 O1 Co1 114.11(18) . .
C1 O2 Co1 136.77(19) . 3_666
C12 O3 Co1 121.01(18) . 4_575
C12 O4 Co1 129.28(17) . 2_665
C23 O6 C22 117.7(2) . .
C17 O7 C20 117.2(2) . .

loop_
_geom_bond_atom_site_label_1
_geom_bond_atom_site_label_2
_geom_bond_distance
_geom_bond_site_symmetry_2
C1 O2 1.258(3) .
C1 O1 1.260(3) .
C1 C2 1.495(4) .
C2 C7 1.383(4) .
C2 C3 1.386(4) .
C3 C4 1.372(3) .
C3 H3 0.9300 .
C4 C5 1.392(4) .
C4 H4 0.9300 .
C5 C6 1.387(4) .
C5 N3 1.406(3) .
C6 C7 1.389(4) .
C6 H6 0.9300 .
C7 H7 0.9300 .
C8 C14 1.384(4) .
C8 C9 1.394(4) .
C8 N3 1.407(3) .
C9 C10 1.364(4) .
C9 H9 0.9300 .
C10 C11 1.384(4) .
C10 H10 0.9300 .
C11 C13 1.378(4) .
C11 C12 1.495(4) .
C12 O3 1.262(3) .
C12 O4 1.261(3) .
C13 C14 1.382(4) .
C13 H13 0.9300 .
C14 H14 0.9300 .
C15 N1 1.334(3) .
C15 C16 1.371(4) .
C15 H15 0.9300 .
C16 C17 1.380(4) .
C16 H16 0.9300 .
C17 O7 1.361(3) .
C17 C18 1.376(4) .
C18 C19 1.377(4) .
C18 H18 0.9300 .
C19 N1 1.326(3) .
C19 H19 0.9300 .
C20 O7 1.433(3) .
C20 C21 1.523(3) .
C20 H20A 0.9700 .
C20 H20B 0.9700 .
C21 C20 1.523(3) 2_756
C21 C22 1.530(3) 2_756
C21 C22 1.531(3) .
C22 O6 1.418(3) .
C22 H22A 0.9700 .
C22 H22B 0.9700 .
C23 C24 1.353(4) .
C23 O6 1.359(3) .
C23 C27 1.365(4) .
C24 C25 1.393(4) .
C24 H24 0.9300 .
C25 N2 1.314(5) .
C25 H25 0.9300 .
C26 N2 1.322(5) .
C26 C27 1.364(5) .
C26 H26 0.9300 .
C27 H27 0.9300 .
Co1 O1 2.0324(18) .
Co1 O3 2.0493(18) 4_576
Co1 O4 2.0501(19) 2_645
Co1 O2 2.054(2) 3_666
Co1 N1 2.061(2) .
Co1 Co1 2.7762(9) 3_666
O2 Co1 2.054(2) 3_666
O3 Co1 2.0493(18) 4_575
O4 Co1 2.0502(19) 2_665

loop_
_geom_torsion_atom_site_label_1
_geom_torsion_atom_site_label_2
_geom_torsion_atom_site_label_3
_geom_torsion_atom_site_label_4
_geom_torsion
_geom_torsion_site_symmetry_1
_geom_torsion_site_symmetry_4
O2 C1 C2 C7 -8.8(4) . .
O1 C1 C2 C7 171.8(2) . .
O2 C1 C2 C3 169.5(2) . .
O1 C1 C2 C3 -9.9(4) . .
C7 C2 C3 C4 -0.7(4) . .
C1 C2 C3 C4 -179.0(2) . .
C2 C3 C4 C5 -2.2(4) . .
C3 C4 C5 C6 3.3(4) . .
C3 C4 C5 N3 -179.9(2) . .
C4 C5 C6 C7 -1.5(4) . .
N3 C5 C6 C7 -178.2(3) . .
C3 C2 C7 C6 2.4(4) . .
C1 C2 C7 C6 -179.2(3) . .
C5 C6 C7 C2 -1.3(4) . .
C14 C8 C9 C10 1.8(5) . .
N3 C8 C9 C10 178.5(3) . .
C8 C9 C10 C11 0.3(5) . .
C9 C10 C11 C13 -1.9(5) . .
C9 C10 C11 C12 178.2(3) . .
C13 C11 C12 O3 -173.5(3) . .
C10 C11 C12 O3 6.5(4) . .
C13 C11 C12 O4 7.5(4) . .
C10 C11 C12 O4 -172.5(3) . .
C10 C11 C13 C14 1.3(5) . .
C12 C11 C13 C14 -178.7(3) . .
C11 C13 C14 C8 0.8(5) . .
C9 C8 C14 C13 -2.4(5) . .
N3 C8 C14 C13 -178.8(3) . .
N1 C15 C16 C17 -0.6(5) . .
C15 C16 C17 O7 177.9(3) . .
C15 C16 C17 C18 -2.0(5) . .
O7 C17 C18 C19 -178.0(3) . .
C16 C17 C18 C19 1.9(5) . .
C17 C18 C19 N1 0.9(5) . .
O7 C20 C21 C20 -49.98(14) . 2_756
O7 C20 C21 C22 69.9(3) . 2_756
O7 C20 C21 C22 -169.3(2) . .
C20 C21 C22 O6 175.61(19) 2_756 .
C20 C21 C22 O6 -62.8(3) . .
C22 C21 C22 O6 56.11(15) 2_756 .
O6 C23 C24 C25 178.4(3) . .
C27 C23 C24 C25 -0.8(5) . .
C23 C24 C25 N2 1.0(6) . .
N2 C26 C27 C23 -0.2(8) . .
C24 C23 C27 C26 0.5(6) . .
O6 C23 C27 C26 -178.8(4) . .
C18 C19 N1 C15 -3.4(5) . .
C18 C19 N1 Co1 176.3(3) . .
C16 C15 N1 C19 3.3(5) . .
C16 C15 N1 Co1 -176.4(2) . .
O1 Co1 N1 C19 -81.7(2) . .
O3 Co1 N1 C19 -172.6(2) 4_576 .
O4 Co1 N1 C19 11.0(2) 2_645 .
O2 Co1 N1 C19 99.4(2) 3_666 .
Co1 Co1 N1 C19 77.9(3) 3_666 .
O1 Co1 N1 C15 98.0(2) . .
O3 Co1 N1 C15 7.1(2) 4_576 .
O4 Co1 N1 C15 -169.3(2) 2_645 .
O2 Co1 N1 C15 -80.9(2) 3_666 .
Co1 Co1 N1 C15 -102.4(3) 3_666 .
C24 C25 N2 C26 -0.7(6) . .
C27 C26 N2 C25 0.2(7) . .
C6 C5 N3 C8 -18.8(4) . .
C4 C5 N3 C8 164.6(2) . .
C14 C8 N3 C5 -37.0(4) . .
C9 C8 N3 C5 146.6(3) . .
O2 C1 O1 Co1 -1.4(4) . .
C2 C1 O1 Co1 177.96(17) . .
O3 Co1 O1 C1 -87.46(19) 4_576 .
O4 Co1 O1 C1 77.37(19) 2_645 .
O2 Co1 O1 C1 -11.2(4) 3_666 .
N1 Co1 O1 C1 172.77(18) . .
Co1 Co1 O1 C1 -1.74(19) 3_666 .
O1 C1 O2 Co1 6.4(5) . 3_666
C2 C1 O2 Co1 -172.90(18) . 3_666
O4 C12 O3 Co1 -0.5(4) . 4_575
C11 C12 O3 Co1 -179.41(16) . 4_575
O3 C12 O4 Co1 1.0(4) . 2_665
C11 C12 O4 Co1 179.99(17) . 2_665
C24 C23 O6 C22 -5.9(4) . .
C27 C23 O6 C22 173.3(3) . .
C21 C22 O6 C23 -175.5(2) . .
C16 C17 O7 C20 -167.7(3) . .
C18 C17 O7 C20 12.2(4) . .
C21 C20 O7 C17 171.9(2) . .

loop_
_platon_squeeze_void_nr
_platon_squeeze_void_average_x
_platon_squeeze_void_average_y
_platon_squeeze_void_average_z
_platon_squeeze_void_volume
_platon_squeeze_void_count_electrons
_platon_squeeze_void_content
1 0.500 0.464 0.250 225 47 ' '
2 0.500 0.536 0.750 225 47 ' '
